data_7717136
loop_
_publ_author_name
'Chen, Feng-Li'
'Liu, Xin-Li'
'Zhao, Yue'
'Li, Gang'
'Gao, Bo-Hong'
'Wang, Xin-Yi'

_publ_section_title
;
 Spin crossover Fe<sup>III</sup> complexes with a substituted Hqnal
 ligand: effects of anions and solvents.
;
_journal_issue 42
_journal_name_full 'Dalton transactions (Cambridge, England : 2003)'
_journal_page_first 17233
_journal_page_last 17243
_journal_paper_doi 10.1039/d4dt01954g
_journal_volume 53
_journal_year 2024
_chemical_formula_moiety 'C40 H24 Br2 Fe N4 O2, C F3 O3 S, 0.605(H2 O)'
_chemical_formula_sum 'C41 H25.19 Br2 F3 Fe N4 O5.6 S'
_chemical_formula_weight 968.17
_space_group_crystal_system triclinic
_space_group_IT_number 2
_space_group_name_Hall '-P 1'
_space_group_name_H-M_alt 'P -1'
_atom_sites_solution_hydrogens mixed
_audit_creation_date 2024-07-03
_audit_creation_method
;
Olex2 1.5
(compiled 2024.02.16 svn.r378c4104 for OlexSys, GUI svn.r6928)
;
_audit_update_record
;
2024-07-03 deposited with the CCDC.	2024-10-02 downloaded from the CCDC.
;
_cell_angle_alpha 107.475(5)
_cell_angle_beta 90.727(6)
_cell_angle_gamma 102.509(6)
_cell_formula_units_Z 2
_cell_length_a 12.0862(18)
_cell_length_b 12.2200(17)
_cell_length_c 13.5092(19)
_cell_measurement_reflns_used 9383
_cell_measurement_temperature 150.00
_cell_measurement_theta_max 54.19
_cell_measurement_theta_min 2.99
_cell_volume 1851.5(5)
_computing_cell_refinement 'SAINT V8.40B (?, 2016)'
_computing_data_reduction 'SAINT V8.40B (?, 2016)'
_computing_molecular_graphics 'Olex2 1.5 (Dolomanov et al., 2009)'
_computing_publication_material 'Olex2 1.5 (Dolomanov et al., 2009)'
_computing_structure_refinement 'SHELXL 2018/3 (Sheldrick, 2015)'
_computing_structure_solution 'SHELXT 2018/2 (Sheldrick, 2018)'
_diffrn_ambient_temperature 150.00
_diffrn_measured_fraction_theta_full 0.992
_diffrn_measured_fraction_theta_max 0.975
_diffrn_measurement_device_type 'Bruker APEX-II CCD'
_diffrn_measurement_method '\f and \w scans'
_diffrn_radiation_type GaK\a
_diffrn_radiation_wavelength 1.34139
_diffrn_reflns_av_R_equivalents 0.0478
_diffrn_reflns_av_unetI/netI 0.0342
_diffrn_reflns_Laue_measured_fraction_full 0.992
_diffrn_reflns_Laue_measured_fraction_max 0.975
_diffrn_reflns_limit_h_max 14
_diffrn_reflns_limit_h_min -14
_diffrn_reflns_limit_k_max 14
_diffrn_reflns_limit_k_min -14
_diffrn_reflns_limit_l_max 16
_diffrn_reflns_limit_l_min -15
_diffrn_reflns_number 33272
_diffrn_reflns_point_group_measured_fraction_full 0.992
_diffrn_reflns_point_group_measured_fraction_max 0.975
_diffrn_reflns_theta_full 53.594
_diffrn_reflns_theta_max 54.595
_diffrn_reflns_theta_min 2.994
_exptl_absorpt_coefficient_mu 4.673
_exptl_absorpt_correction_T_max 0.7506
_exptl_absorpt_correction_T_min 0.4994
_exptl_absorpt_correction_type none
_exptl_absorpt_process_details
;
SADABS-2016/2 (Bruker,2016/2) was used for absorption correction.
wR2(int) was 0.1148 before and 0.0691 after correction.
The Ratio of minimum to maximum transmission is 0.6653.
The \l/2 correction factor is Not present.
;
_exptl_crystal_colour 'dull dark black'
_exptl_crystal_colour_lustre dull
_exptl_crystal_colour_modifier dark
_exptl_crystal_colour_primary black
_exptl_crystal_density_diffrn 1.737
_exptl_crystal_description block
_exptl_crystal_F_000 966
_exptl_crystal_size_max 0.13
_exptl_crystal_size_mid 0.12
_exptl_crystal_size_min 0.11
_refine_diff_density_max 0.385
_refine_diff_density_min -0.955
_refine_diff_density_rms 0.082
_refine_ls_extinction_method none
_refine_ls_goodness_of_fit_ref 1.085
_refine_ls_hydrogen_treatment constr
_refine_ls_matrix_type full
_refine_ls_number_parameters 597
_refine_ls_number_reflns 6800
_refine_ls_number_restraints 271
_refine_ls_restrained_S_all 1.073
_refine_ls_R_factor_all 0.0522
_refine_ls_R_factor_gt 0.0430
_refine_ls_shift/su_max 0.001
_refine_ls_shift/su_mean 0.000
_refine_ls_structure_factor_coef Fsqd
_refine_ls_weighting_details 'w=1/[\s^2^(Fo^2^)+(0.0656P)^2^+1.8692P] where P=(Fo^2^+2Fc^2^)/3'
_refine_ls_weighting_scheme calc
_refine_ls_wR_factor_gt 0.1135
_refine_ls_wR_factor_ref 0.1231
_reflns_Friedel_coverage 0.000
_reflns_number_gt 5756
_reflns_number_total 6800
_reflns_threshold_expression 'I > 2\s(I)'
_cod_data_source_file d4dt01954g2.cif
_cod_data_source_block OTfdesol@150K
_cod_depositor_comments 'Adding full bibliography for 7717133--7717140.cif.'
_cod_original_formula_sum 'C41 H25.19 Br2 F3 Fe N4 O5.60 S'
_cod_database_code 7717136
_shelx_shelxl_version_number 2018/3
_shelx_space_group_comment
;
The symmetry employed for this shelxl refinement is uniquely defined
by the following loop, which should always be used as a source of
symmetry information in preference to the above space-group names.
They are only intended as comments.
;
_shelx_estimated_absorpt_t_max 0.627
_shelx_estimated_absorpt_t_min 0.582
_olex2_refinement_description
;
1. Fixed Uiso
 At 1.2 times of:
  All C(H) groups
 At 1.5 times of:
  All O(H,H) groups
2. Restrained distances
 S1-O3 \\sim S1A-O3A
 with sigma of 0.02
 S1-O4 \\sim S1A-O4A
 with sigma of 0.02
 S1-O5 \\sim S1A-O5A
 with sigma of 0.02
 F1-C41 \\sim F1A-C41A
 with sigma of 0.02
 F2-C41 \\sim F2A-C41A
 with sigma of 0.02
 F3-C41 \\sim F3A-C41A
 with sigma of 0.02
 S1-F1 \\sim S1A-F1A
 with sigma of 0.04
 S1-F2 \\sim S1A-F2A
 with sigma of 0.04
 S1-F3 \\sim S1A-F3A
 with sigma of 0.04
 F1-F2 \\sim F1A-F2A
 with sigma of 0.04
 F1-F3 \\sim F1A-F3A
 with sigma of 0.04
 F2-F3 \\sim F2A-F3A
 with sigma of 0.04
 O3-O4 \\sim O3A-O4A
 with sigma of 0.04
 O3-O5 \\sim O3A-O5A
 with sigma of 0.04
 O3-C41 \\sim O3A-C41A
 with sigma of 0.04
 O4-O5 \\sim O4A-O5A
 with sigma of 0.04
 O4-C41 \\sim O4A-C41A
 with sigma of 0.04
 O5-C41 \\sim O5A-C41A
 with sigma of 0.04
 S1-C41 \\sim S1A-C41A
 with sigma of 0.01
 S1-O4 \\sim S1-O3 \\sim S1-O5 \\sim S1A-O4A \\sim S1A-O5A \\sim S1A-O3A
 with sigma of 0.01
 F2-C41 \\sim F3-C41 \\sim F1-C41 \\sim F1A-C41A \\sim F2A-C41A \\sim F3A-C41A
 with sigma of 0.01
3. Uiso/Uaniso restraints and constraints
F1 \\sim S1 \\sim O3 \\sim O4 \\sim O5 \\sim C41 \\sim F2 \\sim F3 \\sim C41A
\\sim F1A \\sim F2A \\sim S1A \\sim F3A \\sim O4A \\sim O5A \\sim O3A: within
2A with sigma of 0.01 and sigma for terminal atoms of 0.02 within 2A
4. Others
 Sof(O4A)=Sof(S1A)=Sof(C41A)=Sof(O5A)=Sof(O3A)=Sof(F2A)=Sof(F3A)=Sof(F1A)=1-
 FVAR(1)
 Sof(S1)=Sof(F1)=Sof(F2)=Sof(F3)=Sof(O3)=Sof(O4)=Sof(O5)=Sof(C41)=FVAR(1)
 Sof(O6)=Sof(H6A)=Sof(H6B)=FVAR(2)
5.a Riding coordinates:
 O6(H6A,H6B)
5.b Aromatic/amide H refined with riding coordinates:
 C1(H1), C2(H2), C3(H3), C6(H6), C7(H7), C10(H10), C13(H13), C14(H14),
 C15(H15), C16(H16), C18(H18), C19(H19), C21(H21), C22(H22), C23(H23), C26(H26),
  C27(H27), C30(H30), C33(H33), C34(H34), C35(H35), C36(H36), C38(H38), C39(H39)
;
_olex2_submission_special_instructions 'No special instructions were received'

loop_
_space_group_symop_operation_xyz
'x, y, z'
'-x, -y, -z'

loop_
_atom_site_label
_atom_site_type_symbol
_atom_site_fract_x
_atom_site_fract_y
_atom_site_fract_z
_atom_site_U_iso_or_equiv
_atom_site_adp_type
_atom_site_occupancy
_atom_site_site_symmetry_order
_atom_site_calc_flag
_atom_site_refinement_flags_posn
_atom_site_refinement_flags_adp
_atom_site_refinement_flags_occupancy
_atom_site_disorder_assembly
_atom_site_disorder_group
Br1 Br 0.84599(4) 0.97546(4) 0.02752(3) 0.05004(14) Uani 1 1 d . . . . .
Br2 Br 0.39126(4) 0.97809(4) 0.72915(3) 0.05718(15) Uani 1 1 d . . . . .
Fe03 Fe 0.51980(4) 0.57215(4) 0.26404(3) 0.03078(13) Uani 1 1 d . . . . .
O1 O 0.6051(2) 0.4518(2) 0.22493(17) 0.0373(5) Uani 1 1 d . . . . .
O2 O 0.3747(2) 0.4631(2) 0.24162(18) 0.0397(5) Uani 1 1 d . . . . .
N1 N 0.6630(2) 0.7026(2) 0.2495(2) 0.0325(6) Uani 1 1 d . . . . .
N2 N 0.4764(2) 0.5997(2) 0.1228(2) 0.0323(6) Uani 1 1 d . . . . .
N3 N 0.4474(3) 0.7137(3) 0.3521(2) 0.0378(6) Uani 1 1 d . . . . .
N4 N 0.5725(2) 0.5936(2) 0.41909(19) 0.0308(6) Uani 1 1 d . . . . .
C1 C 0.3862(4) 0.7708(4) 0.3123(3) 0.0506(10) Uani 1 1 d . . . . .
H1 H 0.374390 0.750673 0.238757 0.061 Uiso 1 1 calc R U . . .
C2 C 0.3386(5) 0.8595(4) 0.3747(3) 0.0663(13) Uani 1 1 d . . . . .
H2 H 0.294198 0.897650 0.343615 0.080 Uiso 1 1 calc R U . . .
C3 C 0.3559(4) 0.8909(4) 0.4800(3) 0.0577(11) Uani 1 1 d . . . . .
H3 H 0.324573 0.951967 0.522766 0.069 Uiso 1 1 calc R U . . .
C4 C 0.4207(3) 0.8327(3) 0.5258(3) 0.0405(8) Uani 1 1 d . . . . .
C5 C 0.4438(3) 0.8556(3) 0.6331(3) 0.0397(8) Uani 1 1 d . . . . .
C6 C 0.5041(3) 0.7926(3) 0.6708(3) 0.0379(8) Uani 1 1 d . . . . .
H6 H 0.517295 0.809386 0.743847 0.045 Uiso 1 1 calc R U . . .
C7 C 0.5473(3) 0.7025(3) 0.6022(2) 0.0344(7) Uani 1 1 d . . . . .
H7 H 0.588381 0.658541 0.629617 0.041 Uiso 1 1 calc R U . . .
C8 C 0.5306(3) 0.6779(3) 0.4968(2) 0.0310(7) Uani 1 1 d . . . . .
C9 C 0.4651(3) 0.7422(3) 0.4577(3) 0.0342(7) Uani 1 1 d . . . . .
C10 C 0.6480(3) 0.5429(3) 0.4478(2) 0.0323(7) Uani 1 1 d . . . . .
H10 H 0.668169 0.565148 0.520472 0.039 Uiso 1 1 calc R U . . .
C11 C 0.7024(3) 0.4592(3) 0.3831(3) 0.0334(7) Uani 1 1 d . . . . .
C12 C 0.7818(3) 0.4127(3) 0.4321(3) 0.0389(8) Uani 1 1 d . . . . .
C13 C 0.8099(4) 0.4490(4) 0.5402(3) 0.0571(11) Uani 1 1 d . . . . .
H13 H 0.777936 0.508266 0.584767 0.068 Uiso 1 1 calc R U . . .
C14 C 0.8835(5) 0.3995(5) 0.5823(4) 0.0767(16) Uani 1 1 d . . . . .
H14 H 0.900615 0.424503 0.655594 0.092 Uiso 1 1 calc R U . . .
C15 C 0.9327(5) 0.3137(5) 0.5190(4) 0.0769(15) Uani 1 1 d . . . . .
H15 H 0.984537 0.281616 0.548821 0.092 Uiso 1 1 calc R U . . .
C16 C 0.9069(4) 0.2761(4) 0.4154(4) 0.0648(12) Uani 1 1 d . . . . .
H16 H 0.939773 0.216456 0.372520 0.078 Uiso 1 1 calc R U . . .
C17 C 0.8312(3) 0.3245(3) 0.3693(3) 0.0444(8) Uani 1 1 d . . . . .
C18 C 0.8037(3) 0.2846(3) 0.2594(3) 0.0444(8) Uani 1 1 d . . . . .
H18 H 0.837683 0.225545 0.217098 0.053 Uiso 1 1 calc R U . . .
C19 C 0.7309(3) 0.3278(3) 0.2134(3) 0.0401(8) Uani 1 1 d . . . . .
H19 H 0.714978 0.299140 0.139922 0.048 Uiso 1 1 calc R U . . .
C20 C 0.6779(3) 0.4162(3) 0.2743(2) 0.0336(7) Uani 1 1 d . . . . .
C21 C 0.7554(3) 0.7499(3) 0.3168(3) 0.0414(8) Uani 1 1 d . . . . .
H21 H 0.759629 0.724463 0.376341 0.050 Uiso 1 1 calc R U . . .
C22 C 0.8459(3) 0.8351(3) 0.3030(3) 0.0463(9) Uani 1 1 d . . . . .
H22 H 0.910154 0.866827 0.352558 0.056 Uiso 1 1 calc R U . . .
C23 C 0.8418(3) 0.8727(3) 0.2182(3) 0.0416(8) Uani 1 1 d . . . . .
H23 H 0.902934 0.931216 0.208756 0.050 Uiso 1 1 calc R U . . .
C24 C 0.7465(3) 0.8246(3) 0.1442(2) 0.0332(7) Uani 1 1 d . . . . .
C25 C 0.7318(3) 0.8575(3) 0.0540(3) 0.0367(7) Uani 1 1 d . . . . .
C26 C 0.6375(3) 0.8039(3) -0.0144(3) 0.0410(8) Uani 1 1 d . . . . .
H26 H 0.630520 0.825204 -0.075882 0.049 Uiso 1 1 calc R U . . .
C27 C 0.5508(3) 0.7177(3) 0.0052(2) 0.0384(8) Uani 1 1 d . . . . .
H27 H 0.485795 0.681877 -0.043207 0.046 Uiso 1 1 calc R U . . .
C28 C 0.5582(3) 0.6843(3) 0.0929(2) 0.0314(7) Uani 1 1 d . . . . .
C29 C 0.6578(3) 0.7383(3) 0.1636(2) 0.0301(6) Uani 1 1 d . . . . .
C30 C 0.3773(3) 0.5540(3) 0.0679(2) 0.0346(7) Uani 1 1 d . . . . .
H30 H 0.367586 0.577550 0.008110 0.041 Uiso 1 1 calc R U . . .
C31 C 0.2835(3) 0.4737(3) 0.0880(2) 0.0328(7) Uani 1 1 d . . . . .
C32 C 0.1812(3) 0.4308(3) 0.0147(3) 0.0352(7) Uani 1 1 d . . . . .
C33 C 0.1713(3) 0.4623(3) -0.0760(3) 0.0409(8) Uani 1 1 d . . . . .
H33 H 0.234056 0.514005 -0.092295 0.049 Uiso 1 1 calc R U . . .
C34 C 0.0737(3) 0.4207(4) -0.1424(3) 0.0492(9) Uani 1 1 d . . . . .
H34 H 0.069424 0.444522 -0.202811 0.059 Uiso 1 1 calc R U . . .
C35 C -0.0199(3) 0.3427(4) -0.1206(3) 0.0536(10) Uani 1 1 d . . . . .
H35 H -0.087575 0.314004 -0.166133 0.064 Uiso 1 1 calc R U . . .
C36 C -0.0129(3) 0.3088(4) -0.0343(3) 0.0506(10) Uani 1 1 d . . . . .
H36 H -0.075849 0.255601 -0.020094 0.061 Uiso 1 1 calc R U . . .
C37 C 0.0870(3) 0.3516(3) 0.0352(3) 0.0403(8) Uani 1 1 d . . . . .
C38 C 0.0936(3) 0.3142(3) 0.1251(3) 0.0441(8) Uani 1 1 d . . . . .
H38 H 0.030044 0.260895 0.138374 0.053 Uiso 1 1 calc R U . . .
C39 C 0.1886(3) 0.3529(3) 0.1922(3) 0.0432(8) Uani 1 1 d . . . . .
H39 H 0.190354 0.326475 0.251382 0.052 Uiso 1 1 calc R U . . .
C40 C 0.2852(3) 0.4324(3) 0.1750(3) 0.0361(7) Uani 1 1 d . . . . .
S1 S 0.8429(2) 0.9367(2) 0.74493(19) 0.0418(7) Uani 0.610(4) 1 d D U P A 1
F1 F 0.9274(7) 0.9359(11) 0.5648(9) 0.064(3) Uani 0.610(4) 1 d D U P A 1
F2 F 0.8266(14) 0.7692(7) 0.5648(9) 0.0487(19) Uani 0.610(4) 1 d D U P A 1
F3 F 0.7436(10) 0.9060(13) 0.5615(11) 0.048(2) Uani 0.610(4) 1 d D U P A 1
O3 O 0.8449(13) 1.0601(9) 0.7706(12) 0.057(3) Uani 0.610(4) 1 d D U P A 1
O4 O 0.9435(11) 0.9000(15) 0.7682(12) 0.047(3) Uani 0.610(4) 1 d D U P A 1
O5 O 0.7388(9) 0.8680(7) 0.7675(10) 0.050(2) Uani 0.610(4) 1 d D U P A 1
C41 C 0.8366(9) 0.8887(9) 0.6118(11) 0.044(3) Uani 0.610(4) 1 d D U P A 1
O6 O 0.6889(5) 1.1713(6) 0.9045(5) 0.084(3) Uani 0.605(11) 1 d . . P . .
H6A H 0.622891 1.129501 0.873743 0.125 Uiso 0.605(11) 1 d R U P . .
H6B H 0.737551 1.134531 0.870363 0.125 Uiso 0.605(11) 1 d R U P . .
O4A O 0.9567(9) 0.9310(16) 0.5775(16) 0.043(3) Uani 0.390(4) 1 d D U P A 2
S1A S 0.8426(4) 0.8783(4) 0.5920(4) 0.0359(10) Uani 0.390(4) 1 d D U P A 2
C41A C 0.8439(12) 0.9385(13) 0.7240(13) 0.041(3) Uani 0.390(4) 1 d D U P A 2
O5A O 0.7580(19) 0.919(3) 0.546(2) 0.047(4) Uani 0.390(4) 1 d D U P A 2
O3A O 0.816(3) 0.7554(11) 0.5835(19) 0.049(4) Uani 0.390(4) 1 d D U P A 2
F2A F 0.8725(16) 1.0609(12) 0.7598(18) 0.066(4) Uani 0.390(4) 1 d D U P A 2
F3A F 0.7420(12) 0.9093(11) 0.7669(13) 0.062(3) Uani 0.390(4) 1 d D U P A 2
F1A F 0.9251(16) 0.917(2) 0.7851(15) 0.053(3) Uani 0.390(4) 1 d D U P A 2

loop_
_atom_site_aniso_label
_atom_site_aniso_U_11
_atom_site_aniso_U_22
_atom_site_aniso_U_33
_atom_site_aniso_U_23
_atom_site_aniso_U_13
_atom_site_aniso_U_12
Br1 0.0591(3) 0.0427(2) 0.0412(2) 0.01725(17) 0.00772(17) -0.00934(18)
Br2 0.0789(3) 0.0401(2) 0.0502(3) 0.00191(18) 0.0199(2) 0.0254(2)
Fe03 0.0387(3) 0.0246(2) 0.0288(2) 0.00879(19) 0.00636(19) 0.00588(19)
O1 0.0518(14) 0.0307(12) 0.0305(11) 0.0076(9) 0.0047(10) 0.0144(10)
O2 0.0426(13) 0.0360(13) 0.0379(12) 0.0153(10) 0.0019(10) -0.0017(10)
N1 0.0384(14) 0.0280(14) 0.0298(13) 0.0086(11) 0.0039(11) 0.0054(11)
N2 0.0386(14) 0.0264(13) 0.0300(13) 0.0080(11) 0.0070(11) 0.0045(11)
N3 0.0501(17) 0.0333(15) 0.0340(14) 0.0118(12) 0.0073(12) 0.0157(13)
N4 0.0380(14) 0.0225(13) 0.0305(13) 0.0077(10) 0.0075(11) 0.0051(11)
C1 0.073(3) 0.050(2) 0.040(2) 0.0176(17) 0.0097(18) 0.033(2)
C2 0.100(4) 0.068(3) 0.052(2) 0.021(2) 0.014(2) 0.061(3)
C3 0.083(3) 0.051(2) 0.049(2) 0.0103(18) 0.016(2) 0.042(2)
C4 0.053(2) 0.0292(17) 0.0433(19) 0.0117(14) 0.0113(15) 0.0156(15)
C5 0.049(2) 0.0289(17) 0.0383(18) 0.0046(14) 0.0125(15) 0.0098(15)
C6 0.0405(18) 0.0350(18) 0.0325(17) 0.0056(14) 0.0076(14) 0.0036(14)
C7 0.0388(17) 0.0280(16) 0.0344(17) 0.0091(13) 0.0061(13) 0.0044(13)
C8 0.0353(16) 0.0238(15) 0.0330(16) 0.0090(12) 0.0078(12) 0.0047(12)
C9 0.0416(18) 0.0245(16) 0.0360(17) 0.0093(13) 0.0084(13) 0.0066(13)
C10 0.0407(17) 0.0253(16) 0.0307(16) 0.0098(12) 0.0036(13) 0.0053(13)
C11 0.0369(17) 0.0273(16) 0.0371(17) 0.0112(13) 0.0062(13) 0.0075(13)
C12 0.0400(18) 0.0377(19) 0.0423(19) 0.0135(15) 0.0059(14) 0.0141(15)
C13 0.068(3) 0.062(3) 0.046(2) 0.0069(19) -0.0024(19) 0.039(2)
C14 0.089(4) 0.098(4) 0.053(3) 0.013(3) -0.009(2) 0.059(3)
C15 0.085(3) 0.093(4) 0.071(3) 0.022(3) 0.003(3) 0.064(3)
C16 0.068(3) 0.071(3) 0.069(3) 0.023(2) 0.017(2) 0.045(2)
C17 0.045(2) 0.044(2) 0.051(2) 0.0178(17) 0.0113(16) 0.0185(16)
C18 0.050(2) 0.037(2) 0.051(2) 0.0146(16) 0.0187(17) 0.0187(16)
C19 0.053(2) 0.0318(18) 0.0364(18) 0.0097(14) 0.0131(15) 0.0124(15)
C20 0.0379(17) 0.0292(17) 0.0344(17) 0.0111(13) 0.0073(13) 0.0072(13)
C21 0.0458(19) 0.0382(19) 0.0412(19) 0.0178(15) 0.0011(15) 0.0044(15)
C22 0.043(2) 0.043(2) 0.050(2) 0.0199(17) -0.0056(16) -0.0038(16)
C23 0.0406(19) 0.0345(19) 0.047(2) 0.0140(15) 0.0048(15) 0.0013(15)
C24 0.0395(17) 0.0244(16) 0.0327(16) 0.0051(12) 0.0091(13) 0.0063(13)
C25 0.0463(19) 0.0274(17) 0.0346(17) 0.0100(13) 0.0117(14) 0.0040(14)
C26 0.054(2) 0.0348(18) 0.0314(17) 0.0131(14) 0.0051(15) 0.0009(15)
C27 0.048(2) 0.0332(18) 0.0302(17) 0.0085(14) 0.0042(14) 0.0020(15)
C28 0.0384(17) 0.0240(15) 0.0292(15) 0.0060(12) 0.0058(12) 0.0047(13)
C29 0.0376(17) 0.0237(15) 0.0291(15) 0.0062(12) 0.0081(12) 0.0099(13)
C30 0.0407(18) 0.0307(17) 0.0313(16) 0.0091(13) 0.0062(13) 0.0065(14)
C31 0.0365(17) 0.0245(16) 0.0347(16) 0.0049(13) 0.0051(13) 0.0074(13)
C32 0.0386(18) 0.0288(17) 0.0356(17) 0.0058(13) 0.0065(13) 0.0085(14)
C33 0.0418(19) 0.0346(19) 0.0438(19) 0.0122(15) 0.0006(15) 0.0036(15)
C34 0.049(2) 0.047(2) 0.052(2) 0.0164(18) -0.0043(17) 0.0084(17)
C35 0.044(2) 0.054(2) 0.057(2) 0.0118(19) -0.0063(18) 0.0078(18)
C36 0.0370(19) 0.047(2) 0.058(2) 0.0084(18) 0.0022(16) -0.0015(16)
C37 0.0404(18) 0.0335(18) 0.0422(19) 0.0059(15) 0.0093(14) 0.0064(14)
C38 0.0398(19) 0.039(2) 0.047(2) 0.0103(16) 0.0114(15) -0.0004(15)
C39 0.049(2) 0.040(2) 0.0388(19) 0.0139(15) 0.0116(15) 0.0036(16)
C40 0.0404(18) 0.0308(17) 0.0341(17) 0.0065(13) 0.0068(14) 0.0069(14)
S1 0.0468(12) 0.0391(9) 0.0338(11) 0.0068(7) 0.0013(8) 0.0045(8)
F1 0.059(4) 0.074(4) 0.054(3) 0.031(3) 0.001(3) -0.009(4)
F2 0.060(5) 0.038(3) 0.043(3) 0.005(3) 0.004(3) 0.014(3)
F3 0.062(4) 0.042(4) 0.044(4) 0.020(3) 0.001(3) 0.013(3)
O3 0.066(7) 0.047(4) 0.052(4) 0.004(3) -0.002(4) 0.017(3)
O4 0.046(5) 0.046(4) 0.050(5) 0.016(3) 0.001(3) 0.009(3)
O5 0.047(3) 0.056(5) 0.045(3) 0.022(4) 0.005(2) 0.001(3)
C41 0.044(4) 0.036(4) 0.049(5) 0.009(3) 0.013(3) 0.007(3)
O6 0.086(4) 0.086(5) 0.079(4) 0.019(3) 0.000(3) 0.031(3)
O4A 0.046(6) 0.042(5) 0.046(6) 0.018(4) 0.009(5) 0.012(5)
S1A 0.0460(16) 0.0312(17) 0.0292(17) 0.0078(12) 0.0035(11) 0.0087(12)
C41A 0.035(4) 0.048(4) 0.044(5) 0.018(4) -0.001(4) 0.012(4)
O5A 0.069(7) 0.036(6) 0.048(7) 0.023(5) -0.003(6) 0.025(6)
O3A 0.050(5) 0.029(5) 0.067(9) 0.021(4) 0.006(6) -0.003(4)
F2A 0.055(7) 0.049(5) 0.072(7) -0.015(4) 0.001(5) 0.012(4)
F3A 0.047(4) 0.074(7) 0.052(4) 0.013(6) 0.008(3) -0.003(5)
F1A 0.049(6) 0.067(8) 0.045(6) 0.023(5) -0.004(5) 0.009(4)

loop_
_atom_type_symbol
_atom_type_description
_atom_type_scat_dispersion_real
_atom_type_scat_dispersion_imag
_atom_type_scat_source
C C 0.0137 0.0067 'International Tables Vol C Tables 4.2.6.8 and 6.1.1.4'
H H 0.0000 0.0000 'International Tables Vol C Tables 4.2.6.8 and 6.1.1.4'
Br Br -0.9338 1.0006 'International Tables Vol C Tables 4.2.6.8 and 6.1.1.4'
F F 0.0583 0.0400 'International Tables Vol C Tables 4.2.6.8 and 6.1.1.4'
Fe Fe -0.2673 2.5550 'International Tables Vol C Tables 4.2.6.8 and 6.1.1.4'
N N 0.0241 0.0134 'International Tables Vol C Tables 4.2.6.8 and 6.1.1.4'
O O 0.0389 0.0241 'International Tables Vol C Tables 4.2.6.8 and 6.1.1.4'
S S 0.2925 0.4295 'International Tables Vol C Tables 4.2.6.8 and 6.1.1.4'

loop_
_geom_angle_atom_site_label_1
_geom_angle_atom_site_label_2
_geom_angle_atom_site_label_3
_geom_angle
_geom_angle_site_symmetry_1
_geom_angle_site_symmetry_3
_geom_angle_publ_flag
O1 Fe03 N1 91.12(10) . . ?
O1 Fe03 N2 104.76(10) . . ?
O1 Fe03 N3 163.14(10) . . ?
O1 Fe03 N4 86.43(10) . . ?
O2 Fe03 O1 94.69(11) . . ?
O2 Fe03 N1 163.23(10) . . ?
O2 Fe03 N2 86.49(10) . . ?
O2 Fe03 N3 90.98(11) . . ?
O2 Fe03 N4 102.99(10) . . ?
N1 Fe03 N3 87.91(11) . . ?
N2 Fe03 N1 76.81(10) . . ?
N2 Fe03 N3 91.41(11) . . ?
N4 Fe03 N1 93.05(10) . . ?
N4 Fe03 N2 164.85(10) . . ?
N4 Fe03 N3 76.82(10) . . ?
C20 O1 Fe03 135.1(2) . . ?
C40 O2 Fe03 135.7(2) . . ?
C21 N1 Fe03 125.4(2) . . ?
C21 N1 C29 118.6(3) . . ?
C29 N1 Fe03 116.0(2) . . ?
C28 N2 Fe03 115.6(2) . . ?
C30 N2 Fe03 125.1(2) . . ?
C30 N2 C28 119.0(3) . . ?
C1 N3 Fe03 125.6(2) . . ?
C1 N3 C9 119.3(3) . . ?
C9 N3 Fe03 115.1(2) . . ?
C8 N4 Fe03 116.0(2) . . ?
C10 N4 Fe03 125.0(2) . . ?
C10 N4 C8 118.7(3) . . ?
N3 C1 H1 118.8 . . ?
N3 C1 C2 122.3(4) . . ?
C2 C1 H1 118.8 . . ?
C1 C2 H2 120.1 . . ?
C3 C2 C1 119.8(4) . . ?
C3 C2 H2 120.1 . . ?
C2 C3 H3 120.1 . . ?
C2 C3 C4 119.8(3) . . ?
C4 C3 H3 120.1 . . ?
C3 C4 C9 117.4(3) . . ?
C5 C4 C3 125.5(3) . . ?
C5 C4 C9 117.1(3) . . ?
C4 C5 Br2 119.7(3) . . ?
C6 C5 Br2 118.6(3) . . ?
C6 C5 C4 121.7(3) . . ?
C5 C6 H6 119.7 . . ?
C5 C6 C7 120.6(3) . . ?
C7 C6 H6 119.7 . . ?
C6 C7 H7 119.7 . . ?
C8 C7 C6 120.6(3) . . ?
C8 C7 H7 119.7 . . ?
N4 C8 C9 114.6(3) . . ?
C7 C8 N4 126.9(3) . . ?
C7 C8 C9 118.6(3) . . ?
N3 C9 C4 121.4(3) . . ?
N3 C9 C8 117.3(3) . . ?
C4 C9 C8 121.3(3) . . ?
N4 C10 H10 116.1 . . ?
N4 C10 C11 127.8(3) . . ?
C11 C10 H10 116.1 . . ?
C10 C11 C12 118.5(3) . . ?
C20 C11 C10 121.9(3) . . ?
C20 C11 C12 119.6(3) . . ?
C13 C12 C11 123.5(3) . . ?
C13 C12 C17 117.5(3) . . ?
C17 C12 C11 119.0(3) . . ?
C12 C13 H13 119.6 . . ?
C14 C13 C12 120.8(4) . . ?
C14 C13 H13 119.6 . . ?
C13 C14 H14 119.5 . . ?
C13 C14 C15 120.9(4) . . ?
C15 C14 H14 119.5 . . ?
C14 C15 H15 120.1 . . ?
C16 C15 C14 119.8(4) . . ?
C16 C15 H15 120.1 . . ?
C15 C16 H16 119.6 . . ?
C15 C16 C17 120.9(4) . . ?
C17 C16 H16 119.6 . . ?
C12 C17 C16 120.0(4) . . ?
C12 C17 C18 119.1(3) . . ?
C16 C17 C18 120.9(3) . . ?
C17 C18 H18 118.9 . . ?
C19 C18 C17 122.2(3) . . ?
C19 C18 H18 118.9 . . ?
C18 C19 H19 119.7 . . ?
C18 C19 C20 120.5(3) . . ?
C20 C19 H19 119.7 . . ?
O1 C20 C11 123.0(3) . . ?
O1 C20 C19 117.4(3) . . ?
C11 C20 C19 119.5(3) . . ?
N1 C21 H21 118.7 . . ?
N1 C21 C22 122.6(3) . . ?
C22 C21 H21 118.7 . . ?
C21 C22 H22 120.1 . . ?
C23 C22 C21 119.7(3) . . ?
C23 C22 H22 120.1 . . ?
C22 C23 H23 120.0 . . ?
C22 C23 C24 120.0(3) . . ?
C24 C23 H23 120.0 . . ?
C23 C24 C25 125.2(3) . . ?
C23 C24 C29 117.1(3) . . ?
C25 C24 C29 117.7(3) . . ?
C24 C25 Br1 119.0(3) . . ?
C26 C25 Br1 120.1(3) . . ?
C26 C25 C24 120.9(3) . . ?
C25 C26 H26 119.6 . . ?
C25 C26 C27 120.8(3) . . ?
C27 C26 H26 119.6 . . ?
C26 C27 H27 119.4 . . ?
C28 C27 C26 121.3(3) . . ?
C28 C27 H27 119.4 . . ?
N2 C28 C29 114.7(3) . . ?
C27 C28 N2 127.1(3) . . ?
C27 C28 C29 118.2(3) . . ?
N1 C29 C24 122.1(3) . . ?
N1 C29 C28 116.8(3) . . ?
C24 C29 C28 121.1(3) . . ?
N2 C30 H30 116.3 . . ?
N2 C30 C31 127.4(3) . . ?
C31 C30 H30 116.3 . . ?
C30 C31 C32 118.6(3) . . ?
C40 C31 C30 122.5(3) . . ?
C40 C31 C32 118.9(3) . . ?
C33 C32 C31 124.0(3) . . ?
C33 C32 C37 117.3(3) . . ?
C37 C32 C31 118.7(3) . . ?
C32 C33 H33 118.9 . . ?
C34 C33 C32 122.1(3) . . ?
C34 C33 H33 118.9 . . ?
C33 C34 H34 120.0 . . ?
C33 C34 C35 120.0(4) . . ?
C35 C34 H34 120.0 . . ?
C34 C35 H35 120.2 . . ?
C36 C35 C34 119.6(4) . . ?
C36 C35 H35 120.2 . . ?
C35 C36 H36 119.5 . . ?
C35 C36 C37 121.1(4) . . ?
C37 C36 H36 119.5 . . ?
C32 C37 C36 119.9(3) . . ?
C32 C37 C38 119.7(3) . . ?
C36 C37 C38 120.5(3) . . ?
C37 C38 H38 119.2 . . ?
C39 C38 C37 121.5(3) . . ?
C39 C38 H38 119.2 . . ?
C38 C39 H39 119.6 . . ?
C38 C39 C40 120.8(3) . . ?
C40 C39 H39 119.6 . . ?
O2 C40 C31 122.5(3) . . ?
O2 C40 C39 117.2(3) . . ?
C31 C40 C39 120.3(3) . . ?
O3 S1 O4 119.8(9) . . ?
O3 S1 O5 113.3(7) . . ?
O3 S1 C41 104.3(7) . . ?
O4 S1 C41 99.4(8) . . ?
O5 S1 O4 113.7(9) . . ?
O5 S1 C41 103.2(6) . . ?
F1 C41 S1 117.6(10) . . ?
F1 C41 F2 101.1(10) . . ?
F1 C41 F3 103.0(11) . . ?
F2 C41 S1 116.7(9) . . ?
F2 C41 F3 100.8(12) . . ?
F3 C41 S1 115.2(9) . . ?
H6A O6 H6B 104.5 . . ?
O4A S1A C41A 99.6(10) . . ?
O4A S1A O5A 113.4(13) . . ?
O4A S1A O3A 117.7(14) . . ?
O5A S1A C41A 106.5(13) . . ?
O3A S1A C41A 99.9(11) . . ?
O3A S1A O5A 116.4(16) . . ?
F2A C41A S1A 114.7(12) . . ?
F2A C41A F3A 103.7(14) . . ?
F2A C41A F1A 98.8(15) . . ?
F3A C41A S1A 115.9(12) . . ?
F3A C41A F1A 104.7(14) . . ?
F1A C41A S1A 116.9(14) . . ?

loop_
_geom_bond_atom_site_label_1
_geom_bond_atom_site_label_2
_geom_bond_distance
_geom_bond_site_symmetry_2
_geom_bond_publ_flag
Br1 C25 1.890(3) . ?
Br2 C5 1.896(3) . ?
Fe03 O1 1.926(2) . ?
Fe03 O2 1.916(2) . ?
Fe03 N1 2.139(3) . ?
Fe03 N2 2.113(3) . ?
Fe03 N3 2.149(3) . ?
Fe03 N4 2.104(3) . ?
O1 C20 1.316(4) . ?
O2 C40 1.312(4) . ?
N1 C21 1.337(4) . ?
N1 C29 1.362(4) . ?
N2 C28 1.424(4) . ?
N2 C30 1.318(4) . ?
N3 C1 1.328(5) . ?
N3 C9 1.365(4) . ?
N4 C8 1.418(4) . ?
N4 C10 1.321(4) . ?
C1 H1 0.9500 . ?
C1 C2 1.396(5) . ?
C2 H2 0.9500 . ?
C2 C3 1.358(6) . ?
C3 H3 0.9500 . ?
C3 C4 1.413(5) . ?
C4 C5 1.404(5) . ?
C4 C9 1.420(5) . ?
C5 C6 1.361(5) . ?
C6 H6 0.9500 . ?
C6 C7 1.410(5) . ?
C7 H7 0.9500 . ?
C7 C8 1.367(5) . ?
C8 C9 1.426(5) . ?
C10 H10 0.9500 . ?
C10 C11 1.419(4) . ?
C11 C12 1.458(5) . ?
C11 C20 1.408(5) . ?
C12 C13 1.406(5) . ?
C12 C17 1.408(5) . ?
C13 H13 0.9500 . ?
C13 C14 1.380(6) . ?
C14 H14 0.9500 . ?
C14 C15 1.390(7) . ?
C15 H15 0.9500 . ?
C15 C16 1.344(7) . ?
C16 H16 0.9500 . ?
C16 C17 1.420(6) . ?
C17 C18 1.426(5) . ?
C18 H18 0.9500 . ?
C18 C19 1.350(5) . ?
C19 H19 0.9500 . ?
C19 C20 1.427(5) . ?
C21 H21 0.9500 . ?
C21 C22 1.394(5) . ?
C22 H22 0.9500 . ?
C22 C23 1.359(5) . ?
C23 H23 0.9500 . ?
C23 C24 1.412(5) . ?
C24 C25 1.414(5) . ?
C24 C29 1.420(4) . ?
C25 C26 1.366(5) . ?
C26 H26 0.9500 . ?
C26 C27 1.405(5) . ?
C27 H27 0.9500 . ?
C27 C28 1.372(5) . ?
C28 C29 1.430(4) . ?
C30 H30 0.9500 . ?
C30 C31 1.416(5) . ?
C31 C32 1.469(5) . ?
C31 C40 1.413(5) . ?
C32 C33 1.402(5) . ?
C32 C37 1.416(5) . ?
C33 H33 0.9500 . ?
C33 C34 1.376(5) . ?
C34 H34 0.9500 . ?
C34 C35 1.408(6) . ?
C35 H35 0.9500 . ?
C35 C36 1.358(6) . ?
C36 H36 0.9500 . ?
C36 C37 1.419(5) . ?
C37 C38 1.427(5) . ?
C38 H38 0.9500 . ?
C38 C39 1.357(5) . ?
C39 H39 0.9500 . ?
C39 C40 1.418(5) . ?
S1 O3 1.437(9) . ?
S1 O4 1.446(9) . ?
S1 O5 1.444(8) . ?
S1 C41 1.711(13) . ?
F1 C41 1.380(10) . ?
F2 C41 1.384(10) . ?
F3 C41 1.393(10) . ?
O6 H6A 0.8699 . ?
O6 H6B 0.8703 . ?
O4A S1A 1.433(10) . ?
S1A C41A 1.711(14) . ?
S1A O5A 1.438(10) . ?
S1A O3A 1.435(10) . ?
C41A F2A 1.388(11) . ?
C41A F3A 1.390(11) . ?
C41A F1A 1.390(11) . ?

loop_
_geom_torsion_atom_site_label_1
_geom_torsion_atom_site_label_2
_geom_torsion_atom_site_label_3
_geom_torsion_atom_site_label_4
_geom_torsion
_geom_torsion_site_symmetry_1
_geom_torsion_site_symmetry_2
_geom_torsion_site_symmetry_3
_geom_torsion_site_symmetry_4
_geom_torsion_publ_flag
Br1 C25 C26 C27 -178.8(3) . . . . ?
Br2 C5 C6 C7 -178.5(2) . . . . ?
Fe03 O1 C20 C11 7.0(5) . . . . ?
Fe03 O1 C20 C19 -174.7(2) . . . . ?
Fe03 O2 C40 C31 6.8(5) . . . . ?
Fe03 O2 C40 C39 -174.3(2) . . . . ?
Fe03 N1 C21 C22 -179.8(3) . . . . ?
Fe03 N1 C29 C24 179.7(2) . . . . ?
Fe03 N1 C29 C28 -0.5(3) . . . . ?
Fe03 N2 C28 C27 179.7(3) . . . . ?
Fe03 N2 C28 C29 -0.2(3) . . . . ?
Fe03 N2 C30 C31 -3.8(5) . . . . ?
Fe03 N3 C1 C2 177.8(4) . . . . ?
Fe03 N3 C9 C4 -179.0(3) . . . . ?
Fe03 N3 C9 C8 1.3(4) . . . . ?
Fe03 N4 C8 C7 176.0(3) . . . . ?
Fe03 N4 C8 C9 -4.5(3) . . . . ?
Fe03 N4 C10 C11 -4.7(5) . . . . ?
N1 C21 C22 C23 -0.1(6) . . . . ?
N2 C28 C29 N1 0.4(4) . . . . ?
N2 C28 C29 C24 -179.8(3) . . . . ?
N2 C30 C31 C32 -178.3(3) . . . . ?
N2 C30 C31 C40 1.0(5) . . . . ?
N3 C1 C2 C3 1.0(8) . . . . ?
N4 C8 C9 N3 2.0(4) . . . . ?
N4 C8 C9 C4 -177.7(3) . . . . ?
N4 C10 C11 C12 -178.7(3) . . . . ?
N4 C10 C11 C20 -1.8(5) . . . . ?
C1 N3 C9 C4 -0.8(5) . . . . ?
C1 N3 C9 C8 179.5(3) . . . . ?
C1 C2 C3 C4 -0.9(8) . . . . ?
C2 C3 C4 C5 -179.2(5) . . . . ?
C2 C3 C4 C9 0.0(7) . . . . ?
C3 C4 C5 Br2 -2.7(5) . . . . ?
C3 C4 C5 C6 177.9(4) . . . . ?
C3 C4 C9 N3 0.9(5) . . . . ?
C3 C4 C9 C8 -179.4(3) . . . . ?
C4 C5 C6 C7 1.0(5) . . . . ?
C5 C4 C9 N3 -179.9(3) . . . . ?
C5 C4 C9 C8 -0.2(5) . . . . ?
C5 C6 C7 C8 0.8(5) . . . . ?
C6 C7 C8 N4 177.3(3) . . . . ?
C6 C7 C8 C9 -2.2(5) . . . . ?
C7 C8 C9 N3 -178.4(3) . . . . ?
C7 C8 C9 C4 1.9(5) . . . . ?
C8 N4 C10 C11 -178.4(3) . . . . ?
C9 N3 C1 C2 -0.2(6) . . . . ?
C9 C4 C5 Br2 178.2(3) . . . . ?
C9 C4 C5 C6 -1.3(5) . . . . ?
C10 N4 C8 C7 -9.8(5) . . . . ?
C10 N4 C8 C9 169.8(3) . . . . ?
C10 C11 C12 C13 -2.0(5) . . . . ?
C10 C11 C12 C17 176.3(3) . . . . ?
C10 C11 C20 O1 1.3(5) . . . . ?
C10 C11 C20 C19 -176.9(3) . . . . ?
C11 C12 C13 C14 178.3(5) . . . . ?
C11 C12 C17 C16 -178.7(4) . . . . ?
C11 C12 C17 C18 1.0(5) . . . . ?
C12 C11 C20 O1 178.2(3) . . . . ?
C12 C11 C20 C19 0.0(5) . . . . ?
C12 C13 C14 C15 0.8(9) . . . . ?
C12 C17 C18 C19 -0.5(6) . . . . ?
C13 C12 C17 C16 -0.4(6) . . . . ?
C13 C12 C17 C18 179.4(4) . . . . ?
C13 C14 C15 C16 -1.4(10) . . . . ?
C14 C15 C16 C17 1.1(9) . . . . ?
C15 C16 C17 C12 -0.2(7) . . . . ?
C15 C16 C17 C18 -179.9(5) . . . . ?
C16 C17 C18 C19 179.2(4) . . . . ?
C17 C12 C13 C14 0.1(7) . . . . ?
C17 C18 C19 C20 -0.2(6) . . . . ?
C18 C19 C20 O1 -177.9(3) . . . . ?
C18 C19 C20 C11 0.5(5) . . . . ?
C20 C11 C12 C13 -179.0(4) . . . . ?
C20 C11 C12 C17 -0.7(5) . . . . ?
C21 N1 C29 C24 -0.7(5) . . . . ?
C21 N1 C29 C28 179.1(3) . . . . ?
C21 C22 C23 C24 -0.5(6) . . . . ?
C22 C23 C24 C25 179.1(3) . . . . ?
C22 C23 C24 C29 0.5(5) . . . . ?
C23 C24 C25 Br1 -0.4(5) . . . . ?
C23 C24 C25 C26 178.5(3) . . . . ?
C23 C24 C29 N1 0.1(5) . . . . ?
C23 C24 C29 C28 -179.7(3) . . . . ?
C24 C25 C26 C27 2.3(5) . . . . ?
C25 C24 C29 N1 -178.6(3) . . . . ?
C25 C24 C29 C28 1.6(4) . . . . ?
C25 C26 C27 C28 -0.3(5) . . . . ?
C26 C27 C28 N2 179.1(3) . . . . ?
C26 C27 C28 C29 -1.0(5) . . . . ?
C27 C28 C29 N1 -179.5(3) . . . . ?
C27 C28 C29 C24 0.3(5) . . . . ?
C28 N2 C30 C31 -176.7(3) . . . . ?
C29 N1 C21 C22 0.7(5) . . . . ?
C29 C24 C25 Br1 178.2(2) . . . . ?
C29 C24 C25 C26 -2.9(5) . . . . ?
C30 N2 C28 C27 -6.7(5) . . . . ?
C30 N2 C28 C29 173.4(3) . . . . ?
C30 C31 C32 C33 1.7(5) . . . . ?
C30 C31 C32 C37 -179.3(3) . . . . ?
C30 C31 C40 O2 -1.9(5) . . . . ?
C30 C31 C40 C39 179.3(3) . . . . ?
C31 C32 C33 C34 -179.6(3) . . . . ?
C31 C32 C37 C36 -180.0(3) . . . . ?
C31 C32 C37 C38 -0.7(5) . . . . ?
C32 C31 C40 O2 177.4(3) . . . . ?
C32 C31 C40 C39 -1.4(5) . . . . ?
C32 C33 C34 C35 -0.8(6) . . . . ?
C32 C37 C38 C39 0.1(5) . . . . ?
C33 C32 C37 C36 -0.9(5) . . . . ?
C33 C32 C37 C38 178.3(3) . . . . ?
C33 C34 C35 C36 -0.2(6) . . . . ?
C34 C35 C36 C37 0.6(6) . . . . ?
C35 C36 C37 C32 -0.1(6) . . . . ?
C35 C36 C37 C38 -179.3(4) . . . . ?
C36 C37 C38 C39 179.3(4) . . . . ?
C37 C32 C33 C34 1.3(5) . . . . ?
C37 C38 C39 C40 -0.1(6) . . . . ?
C38 C39 C40 O2 -178.1(3) . . . . ?
C38 C39 C40 C31 0.7(5) . . . . ?
C40 C31 C32 C33 -177.7(3) . . . . ?
C40 C31 C32 C37 1.4(5) . . . . ?
O3 S1 C41 F1 63.4(10) . . . . ?
O3 S1 C41 F2 -176.2(10) . . . . ?
O3 S1 C41 F3 -58.3(11) . . . . ?
O4 S1 C41 F1 -60.8(10) . . . . ?
O4 S1 C41 F2 59.6(13) . . . . ?
O4 S1 C41 F3 177.5(12) . . . . ?
O5 S1 C41 F1 -178.0(9) . . . . ?
O5 S1 C41 F2 -57.6(11) . . . . ?
O5 S1 C41 F3 60.3(9) . . . . ?
O4A S1A C41A F2A 56.9(15) . . . . ?
O4A S1A C41A F3A 177.7(13) . . . . ?
O4A S1A C41A F1A -58.0(15) . . . . ?
O5A S1A C41A F2A -61.1(17) . . . . ?
O5A S1A C41A F3A 59.7(15) . . . . ?
O5A S1A C41A F1A -176.0(19) . . . . ?
O3A S1A C41A F2A 177.5(16) . . . . ?
O3A S1A C41A F3A -61.7(18) . . . . ?
O3A S1A C41A F1A 63(2) . . . . ?
